data_1535953
loop_
_publ_author_name
'Efremov, V.A.'
'Velikodnyi, Yu.A.'
'Trunov, V.K.'

_publ_section_title
;
 Crystal structures of Na2.20 Zn0.90 (Mo O4)2 and Na5 Sc (W O4)4
;
_journal_name_full Kristallografiya
_journal_page_first 287
_journal_page_last 292
_journal_volume 20
_journal_year 1975
_chemical_formula_sum 'Mo2 Na2.2 O8 Zn0.9'
_chemical_name_systematic 'Na2.20 Zn0.90 (Mo O4)2'
_space_group_IT_number 15
_symmetry_space_group_name_Hall '-C 2yc'
_symmetry_space_group_name_H-M 'C 1 2/c 1'
_cell_angle_alpha 90
_cell_angle_beta 112.25
_cell_angle_gamma 90
_cell_formula_units_Z 6
_cell_length_a 12.62
_cell_length_b 13.66
_cell_length_c 7.159
_cell_volume 1142.241
_citation_journal_id_ASTM KRISAJ
_cod_data_source_file Efremov_KRISAJ_1975_395.cif
_cod_data_source_block Mo2Na2.2O8Zn0.9
_cod_database_code 1535953

loop_
_symmetry_equiv_pos_as_xyz
x,y,z
-x,y,-z+1/2
-x,-y,-z
x,-y,z-1/2
x+1/2,y+1/2,z
-x+1/2,y+1/2,-z+1/2
-x+1/2,-y+1/2,-z
x+1/2,-y+1/2,z-1/2

loop_
_atom_site_label
_atom_site_type_symbol
_atom_site_fract_x
_atom_site_fract_y
_atom_site_fract_z
_atom_site_occupancy
_atom_site_U_iso_or_equiv
O5 O-2 0.3789 0.0655 0.1935 1 0.0
Na3 Na+1 0 0.0182 0.25 1 0.0
Mo1 Mo+6 0.2292 0.1074 0.1231 1 0.0
O2 O-2 0.0324 0.2007 0.449 1 0.0
O1 O-2 0.1187 0.3639 0.2451 1 0.0
O6 O-2 0.2059 0.1714 0.3025 1 0.0
Na1 Na+1 0.5 0 0 1 0.0
Na4 Na+1 0.2898 0.3438 0.3782 0.15 0.0
Na2 Na+1 0 0.7321 0.25 1 0.0
O3 O-2 0.326 0.3408 0.0963 1 0.0
Zn1 Zn+2 0.2898 0.3438 0.3782 0.675 0.0
Mo2 Mo+6 0 0.2897 0.25 1 0.0
O4 O-2 0.1562 -0.0115 0.0873 1 0.0
